data_4088845
loop_
_publ_author_name
'Stolley, Ryan M.'
'Darmon, Jonathan M.'
'Das, Parthapratim'
'Helm, Monte L.'

_publ_section_title
;
 Nickel Bis-Diphosphine Complexes: Controlling the Binding and Heterolysis
 of H2
;
_journal_issue 17
_journal_name_full Organometallics
_journal_page_first 2965
_journal_paper_doi 10.1021/acs.organomet.6b00486
_journal_volume 35
_journal_year 2016
_chemical_formula_moiety 'C43 H59 N Ni P4, 2(C H2 Cl2), 2(B F4)'
_chemical_formula_sum 'C45 H63 B2 Cl4 F8 N Ni P4'
_chemical_formula_weight 1115.97
_space_group_crystal_system triclinic
_space_group_IT_number 2
_space_group_name_Hall '-P 1'
_space_group_name_H-M_alt 'P -1'
_atom_sites_solution_hydrogens mixed
_atom_sites_solution_primary iterative
_audit_creation_date 2015-05-26
_audit_creation_method
;
Olex2 1.2
(compiled 2015.01.26 svn.r3151 for OlexSys, GUI svn.r4998)
;
_cell_angle_alpha 99.581(3)
_cell_angle_beta 91.152(3)
_cell_angle_gamma 100.361(3)
_cell_formula_units_Z 2
_cell_length_a 10.6309(8)
_cell_length_b 12.6929(9)
_cell_length_c 20.0253(14)
_cell_measurement_reflns_used 9868
_cell_measurement_temperature 100
_cell_measurement_theta_max 28.74
_cell_measurement_theta_min 2.41
_cell_volume 2617.5(3)
_computing_molecular_graphics 'Olex2 (Dolomanov et al., 2009)'
_computing_publication_material 'Olex2 (Dolomanov et al., 2009)'
_computing_structure_refinement 'ShelXL (Sheldrick, 2008)'
_computing_structure_solution 'olex2.solve (Bourhis et al., 2015)'
_diffrn_ambient_temperature 100
_diffrn_measured_fraction_theta_full 0.999
_diffrn_measured_fraction_theta_max 0.983
_diffrn_measurement_device_type 'Bruker APEX-II CCD'
_diffrn_measurement_method '\f and \w scans'
_diffrn_radiation_type MoK\a
_diffrn_radiation_wavelength 0.71073
_diffrn_reflns_av_R_equivalents 0.0322
_diffrn_reflns_av_unetI/netI 0.0400
_diffrn_reflns_Laue_measured_fraction_full 0.999
_diffrn_reflns_Laue_measured_fraction_max 0.983
_diffrn_reflns_limit_h_max 14
_diffrn_reflns_limit_h_min -13
_diffrn_reflns_limit_k_max 17
_diffrn_reflns_limit_k_min -17
_diffrn_reflns_limit_l_max 27
_diffrn_reflns_limit_l_min -27
_diffrn_reflns_number 44800
_diffrn_reflns_point_group_measured_fraction_full 0.999
_diffrn_reflns_point_group_measured_fraction_max 0.983
_diffrn_reflns_theta_full 25.242
_diffrn_reflns_theta_max 28.832
_diffrn_reflns_theta_min 1.033
_diffrn_standards_number 0
_exptl_absorpt_coefficient_mu 0.758
_exptl_absorpt_correction_T_max 1.0000
_exptl_absorpt_correction_T_min 0.8527
_exptl_absorpt_correction_type multi-scan
_exptl_absorpt_process_details
;
SADABS-2014/5 (Bruker,2014) was used for absorption correction.
wR2(int) was 0.0589 before and 0.0431 after correction.
The Ratio of minimum to maximum transmission is 0.8527.
The \l/2 correction factor is 0.00150.
;
_exptl_crystal_colour 'clear light yellow'
_exptl_crystal_colour_lustre clear
_exptl_crystal_colour_modifier light
_exptl_crystal_colour_primary yellow
_exptl_crystal_density_diffrn 1.416
_exptl_crystal_description block
_exptl_crystal_F_000 1156
_exptl_crystal_size_max 0.08
_exptl_crystal_size_mid 0.07
_exptl_crystal_size_min 0.05
_refine_diff_density_max 1.558
_refine_diff_density_min -0.990
_refine_diff_density_rms 0.093
_refine_ls_extinction_method none
_refine_ls_goodness_of_fit_ref 1.036
_refine_ls_hydrogen_treatment mixed
_refine_ls_matrix_type full
_refine_ls_number_parameters 648
_refine_ls_number_reflns 13486
_refine_ls_number_restraints 0
_refine_ls_restrained_S_all 1.036
_refine_ls_R_factor_all 0.0717
_refine_ls_R_factor_gt 0.0537
_refine_ls_shift/su_max 0.000
_refine_ls_shift/su_mean 0.000
_refine_ls_structure_factor_coef Fsqd
_refine_ls_weighting_details
;
 w=1/[\s^2^(Fo^2^)+(0.0696P)^2^+4.5083P]
 where P=(Fo^2^+2Fc^2^)/3
;
_refine_ls_weighting_scheme calc
_refine_ls_wR_factor_gt 0.1402
_refine_ls_wR_factor_ref 0.1497
_reflns_Friedel_coverage 0.000
_reflns_number_gt 10583
_reflns_number_total 13486
_reflns_threshold_expression 'I > 2\s(I)'
_cod_data_source_file om6b00486_si_002.cif
_cod_data_source_block xprep2
_cod_database_code 4088845
_shelxl_version_number 2013-2
_shelx_space_group_comment
;
The symmetry employed for this shelxl refinement is uniquely defined
by the following loop, which should always be used as a source of
symmetry information in preference to the above space-group names.
They are only intended as comments.
;
_olex2_refinement_description
;
1. Fixed Uiso
 At 1.2 times of:
  All C(H) groups, All C(H,H) groups, All N(H,H) groups
2. Others
 Sof(C12A)=Sof(H12A)=Sof(C13A)=Sof(H13C)=Sof(H13D)=Sof(C17A)=Sof(H17C)=
 Sof(H17D)=1-FVAR(1)
 Sof(C12)=Sof(H12)=Sof(C13)=Sof(H13A)=Sof(H13B)=Sof(C17)=Sof(H17A)=Sof(H17B)=
 FVAR(1)
 Sof(C15)=Sof(H15A)=Sof(H15B)=1-FVAR(2)
 Sof(C15A)=Sof(H15C)=Sof(H15D)=FVAR(2)
 Sof(C16)=Sof(H16A)=Sof(H16B)=1-FVAR(3)
 Sof(C16A)=Sof(H16C)=Sof(H16D)=FVAR(3)
 Sof(C14A)=Sof(H14C)=Sof(H14D)=1-FVAR(4)
 Sof(C14)=Sof(H14A)=Sof(H14B)=FVAR(4)
3.a Ternary CH refined with riding coordinates:
 C6(H6), C12(H12), C12A(H12A)
3.b Secondary CH2 refined with riding coordinates:
 N1(H2,H3), C1(H1C,H1D), C2(H2A,H2B), C3(H3A,H3B), C4(H4A,H4B), C5(H5A,H5B),
 C7(H7A,H7B), C8(H8A,H8B), C9(H9A,H9B), C10(H10A,H10B), C11(H11A,H11B),
 C42(H42A,H42B), C43(H43A,H43B), C13(H13A,H13B), C14(H14A,H14B), C15(H15A,H15B),
  C16(H16A,H16B), C17(H17A,H17B), C13A(H13C,H13D), C14A(H14C,H14D), C15A(H15C,
 H15D), C16A(H16C,H16D), C17A(H17C,H17D), C44(H44A,H44B), C45(H45A,H45B)
3.c Aromatic/amide H refined with riding coordinates:
 C19(H19), C20(H20), C21(H21), C22(H22), C23(H23), C25(H25), C26(H26),
 C27(H27), C28(H28), C29(H29), C31(H31), C32(H32), C33(H33), C34(H34), C35(H35),
  C37(H37), C38(H38), C39(H39), C40(H40), C41(H41)
;
_olex2_submission_special_instructions 'No special instructions were received'

loop_
_space_group_symop_operation_xyz
'x, y, z'
'-x, -y, -z'

loop_
_atom_site_label
_atom_site_type_symbol
_atom_site_fract_x
_atom_site_fract_y
_atom_site_fract_z
_atom_site_U_iso_or_equiv
_atom_site_adp_type
_atom_site_occupancy
_atom_site_site_symmetry_order
_atom_site_calc_flag
_atom_site_refinement_flags_posn
_atom_site_refinement_flags_occupancy
_atom_site_disorder_assembly
_atom_site_disorder_group
Ni1 Ni 0.38470(3) 0.14736(3) 0.24539(2) 0.01727(9) Uani 1 1 d . . . .
H1 H 0.293(7) 0.199(6) 0.280(4) 0.14(3) Uiso 1 1 d . . . .
P1 P 0.42219(6) 0.21515(6) 0.14852(3) 0.01765(14) Uani 1 1 d . . . .
P2 P 0.22951(8) 0.02920(6) 0.18788(4) 0.03150(19) Uani 1 1 d . . . .
P3 P 0.46241(6) 0.26741(5) 0.33341(3) 0.01586(13) Uani 1 1 d . . . .
P4 P 0.53109(7) 0.05431(5) 0.26836(4) 0.02088(15) Uani 1 1 d . . . .
N1 N 0.1569(2) 0.2188(2) 0.15632(13) 0.0348(6) Uani 1 1 d . . . .
H2 H 0.1722 0.2496 0.2052 0.042 Uiso 1 1 calc R . . .
H3 H 0.0855 0.2492 0.1392 0.042 Uiso 1 1 calc R . . .
C1 C 0.1139(3) 0.0986(3) 0.14973(18) 0.0424(9) Uani 1 1 d . . . .
H1C H 0.0987 0.0668 0.1010 0.051 Uiso 1 1 calc R . . .
H1D H 0.0314 0.0842 0.1716 0.051 Uiso 1 1 calc R . . .
C2 C 0.2749(3) 0.2583(3) 0.12064(14) 0.0303(7) Uani 1 1 d . . . .
H2A H 0.2901 0.3387 0.1279 0.036 Uiso 1 1 calc R . . .
H2B H 0.2585 0.2316 0.0713 0.036 Uiso 1 1 calc R . . .
C3 C 0.2855(3) -0.0500(3) 0.11292(17) 0.0378(8) Uani 1 1 d . . . .
H3A H 0.3571 -0.0827 0.1274 0.045 Uiso 1 1 calc R . . .
H3B H 0.2152 -0.1103 0.0934 0.045 Uiso 1 1 calc R . . .
C4 C 0.3307(3) 0.0161(3) 0.05723(15) 0.0344(7) Uani 1 1 d . . . .
H4A H 0.3539 -0.0345 0.0182 0.041 Uiso 1 1 calc R . . .
H4B H 0.2575 0.0458 0.0417 0.041 Uiso 1 1 calc R . . .
C5 C 0.4438(3) 0.1100(2) 0.07637(14) 0.0234(6) Uani 1 1 d . . . .
H5A H 0.4625 0.1453 0.0363 0.028 Uiso 1 1 calc R . . .
H5B H 0.5197 0.0796 0.0872 0.028 Uiso 1 1 calc R . . .
C6 C 0.5436(3) 0.3339(2) 0.13636(13) 0.0183(5) Uani 1 1 d . . . .
H6 H 0.5364 0.3942 0.1744 0.022 Uiso 1 1 calc R . . .
C7 C 0.5279(3) 0.3776(3) 0.07017(15) 0.0287(6) Uani 1 1 d . . . .
H7A H 0.4419 0.3965 0.0666 0.034 Uiso 1 1 calc R . . .
H7B H 0.5356 0.3208 0.0309 0.034 Uiso 1 1 calc R . . .
C8 C 0.6314(3) 0.4791(3) 0.06898(17) 0.0339(7) Uani 1 1 d . . . .
H8A H 0.6210 0.5064 0.0260 0.041 Uiso 1 1 calc R . . .
H8B H 0.6205 0.5371 0.1069 0.041 Uiso 1 1 calc R . . .
C9 C 0.7642(3) 0.4534(2) 0.07514(16) 0.0302(6) Uani 1 1 d . . . .
H9A H 0.8288 0.5203 0.0757 0.036 Uiso 1 1 calc R . . .
H9B H 0.7775 0.3996 0.0353 0.036 Uiso 1 1 calc R . . .
C10 C 0.7822(3) 0.4077(2) 0.14014(15) 0.0261(6) Uani 1 1 d . . . .
H10A H 0.8674 0.3867 0.1415 0.031 Uiso 1 1 calc R . . .
H10B H 0.7791 0.4647 0.1800 0.031 Uiso 1 1 calc R . . .
C11 C 0.6788(3) 0.3091(2) 0.14365(13) 0.0203(5) Uani 1 1 d . . . .
H11A H 0.6892 0.2848 0.1876 0.024 Uiso 1 1 calc R . . .
H11B H 0.6893 0.2489 0.1071 0.024 Uiso 1 1 calc R . . .
C18 C 0.5156(2) 0.40396(19) 0.31535(12) 0.0164(5) Uani 1 1 d . . . .
C19 C 0.4231(3) 0.4642(2) 0.30219(13) 0.0206(5) Uani 1 1 d . . . .
H19 H 0.3349 0.4345 0.3043 0.025 Uiso 1 1 calc R . . .
C20 C 0.4595(3) 0.5675(2) 0.28605(15) 0.0276(6) Uani 1 1 d . . . .
H20 H 0.3964 0.6086 0.2775 0.033 Uiso 1 1 calc R . . .
C21 C 0.5882(3) 0.6103(2) 0.28249(15) 0.0279(6) Uani 1 1 d . . . .
H21 H 0.6132 0.6809 0.2716 0.033 Uiso 1 1 calc R . . .
C22 C 0.6801(3) 0.5507(2) 0.29477(14) 0.0246(6) Uani 1 1 d . . . .
H22 H 0.7681 0.5804 0.2920 0.030 Uiso 1 1 calc R . . .
C23 C 0.6447(3) 0.4477(2) 0.31117(13) 0.0196(5) Uani 1 1 d . . . .
H23 H 0.7085 0.4071 0.3195 0.024 Uiso 1 1 calc R . . .
C24 C 0.3719(3) 0.2931(2) 0.40875(13) 0.0194(5) Uani 1 1 d . . . .
C25 C 0.2410(3) 0.2545(2) 0.40839(14) 0.0240(6) Uani 1 1 d . . . .
H25 H 0.1970 0.2116 0.3685 0.029 Uiso 1 1 calc R . . .
C26 C 0.1740(3) 0.2784(3) 0.46659(16) 0.0317(7) Uani 1 1 d . . . .
H26 H 0.0844 0.2523 0.4662 0.038 Uiso 1 1 calc R . . .
C27 C 0.2385(3) 0.3404(3) 0.52484(15) 0.0305(7) Uani 1 1 d . . . .
H27 H 0.1926 0.3570 0.5643 0.037 Uiso 1 1 calc R . . .
C28 C 0.3691(3) 0.3784(2) 0.52613(14) 0.0279(6) Uani 1 1 d . . . .
H28 H 0.4129 0.4200 0.5665 0.033 Uiso 1 1 calc R . . .
C29 C 0.4357(3) 0.3555(2) 0.46838(14) 0.0245(6) Uani 1 1 d . . . .
H29 H 0.5252 0.3822 0.4691 0.029 Uiso 1 1 calc R . . .
C30 C 0.6062(3) -0.0292(2) 0.20399(14) 0.0239(6) Uani 1 1 d . . . .
C31 C 0.5593(4) -0.1408(2) 0.18689(17) 0.0331(7) Uani 1 1 d . . . .
H31 H 0.4903 -0.1740 0.2102 0.040 Uiso 1 1 calc R . . .
C32 C 0.6138(4) -0.2033(3) 0.13550(17) 0.0364(8) Uani 1 1 d . . . .
H32 H 0.5822 -0.2793 0.1244 0.044 Uiso 1 1 calc R . . .
C33 C 0.7131(3) -0.1561(3) 0.10063(16) 0.0330(7) Uani 1 1 d . . . .
H33 H 0.7495 -0.1992 0.0655 0.040 Uiso 1 1 calc R . . .
C34 C 0.7593(3) -0.0455(3) 0.11727(15) 0.0283(6) Uani 1 1 d . . . .
H34 H 0.8280 -0.0127 0.0936 0.034 Uiso 1 1 calc R . . .
C35 C 0.7062(3) 0.0180(2) 0.16821(14) 0.0228(5) Uani 1 1 d . . . .
H35 H 0.7381 0.0940 0.1788 0.027 Uiso 1 1 calc R . . .
C36 C 0.4955(4) -0.0310(2) 0.33358(15) 0.0324(7) Uani 1 1 d . . . .
C37 C 0.5833(5) -0.0876(3) 0.3542(2) 0.0576(13) Uani 1 1 d . . . .
H37 H 0.6622 -0.0860 0.3327 0.069 Uiso 1 1 calc R . . .
C38 C 0.5581(6) -0.1473(3) 0.4063(2) 0.0709(16) Uani 1 1 d . . . .
H38 H 0.6198 -0.1857 0.4205 0.085 Uiso 1 1 calc R . . .
C39 C 0.4448(6) -0.1504(4) 0.4367(2) 0.0671(15) Uani 1 1 d . . . .
H39 H 0.4267 -0.1928 0.4714 0.080 Uiso 1 1 calc R . . .
C40 C 0.3564(5) -0.0930(5) 0.4180(2) 0.0708(16) Uani 1 1 d . . . .
H40 H 0.2784 -0.0939 0.4404 0.085 Uiso 1 1 calc R . . .
C41 C 0.3817(4) -0.0332(4) 0.36581(19) 0.0480(10) Uani 1 1 d . . . .
H41 H 0.3204 0.0062 0.3524 0.058 Uiso 1 1 calc R . . .
C42 C 0.6058(3) 0.2279(2) 0.36752(13) 0.0207(5) Uani 1 1 d . . . .
H42A H 0.6693 0.2939 0.3862 0.025 Uiso 1 1 calc R . . .
H42B H 0.5823 0.1868 0.4047 0.025 Uiso 1 1 calc R . . .
C43 C 0.6643(3) 0.1577(2) 0.31148(13) 0.0207(5) Uani 1 1 d . . . .
H43A H 0.7291 0.1228 0.3310 0.025 Uiso 1 1 calc R . . .
H43B H 0.7060 0.2025 0.2792 0.025 Uiso 1 1 calc R . . .
C12 C 0.1346(6) -0.0794(4) 0.2349(3) 0.0185(12) Uani 0.540(8) 1 d . P A 1
H12 H 0.1885 -0.1125 0.2641 0.022 Uiso 0.540(8) 1 calc R P A 1
C13 C 0.0336(5) -0.1610(4) 0.1881(3) 0.0260(14) Uani 0.540(8) 1 d . P A 1
H13A H 0.0765 -0.2017 0.1517 0.031 Uiso 0.540(8) 1 calc R P A 1
H13B H -0.0233 -0.1211 0.1665 0.031 Uiso 0.540(8) 1 calc R P A 1
C14 C -0.0481(10) -0.2424(6) 0.2272(4) 0.028(2) Uani 0.47(2) 1 d . P A 1
H14A H -0.0195 -0.3132 0.2185 0.034 Uiso 0.47(2) 1 calc R P A 1
H14B H -0.1394 -0.2541 0.2116 0.034 Uiso 0.47(2) 1 calc R P A 1
C15 C -0.0319(13) -0.1942(6) 0.3054(5) 0.050(3) Uani 0.514(16) 1 d . P A 1
H15A H -0.0896 -0.2372 0.3333 0.060 Uiso 0.514(16) 1 calc R P A 1
H15B H 0.0578 -0.1809 0.3238 0.060 Uiso 0.514(16) 1 calc R P A 1
C16 C -0.0759(7) -0.0933(6) 0.2935(4) 0.037(2) Uani 0.485(11) 1 d . P A 1
H16A H -0.1142 -0.0609 0.3349 0.045 Uiso 0.485(11) 1 calc R P A 1
H16B H -0.1425 -0.1117 0.2561 0.045 Uiso 0.485(11) 1 calc R P A 1
C17 C 0.0371(8) -0.0102(5) 0.2754(4) 0.0279(16) Uani 0.540(8) 1 d . P A 1
H17A H 0.0806 0.0362 0.3171 0.033 Uiso 0.540(8) 1 calc R P A 1
H17B H 0.0062 0.0371 0.2466 0.033 Uiso 0.540(8) 1 calc R P A 1
C12A C 0.0957(7) -0.0618(6) 0.2103(4) 0.0237(15) Uani 0.460(8) 1 d . P A 2
H12A H 0.0169 -0.0742 0.1798 0.028 Uiso 0.460(8) 1 calc R P A 2
C13A C 0.1430(7) -0.1647(5) 0.2225(4) 0.0303(18) Uani 0.460(8) 1 d . P A 2
H13C H 0.2104 -0.1464 0.2596 0.036 Uiso 0.460(8) 1 calc R P A 2
H13D H 0.1792 -0.1987 0.1809 0.036 Uiso 0.460(8) 1 calc R P A 2
C14A C 0.0233(17) -0.2456(6) 0.2424(5) 0.051(4) Uani 0.53(2) 1 d . P A 2
H14C H 0.0547 -0.2909 0.2724 0.061 Uiso 0.53(2) 1 calc R P A 2
H14D H -0.0151 -0.2948 0.2005 0.061 Uiso 0.53(2) 1 calc R P A 2
C15A C -0.1074(9) -0.1819(6) 0.2861(4) 0.032(2) Uani 0.486(16) 1 d . P A 2
H15C H -0.1557 -0.1464 0.2565 0.038 Uiso 0.486(16) 1 calc R P A 2
H15D H -0.1663 -0.2319 0.3094 0.038 Uiso 0.486(16) 1 calc R P A 2
C16A C -0.0076(7) -0.1031(5) 0.3334(3) 0.034(2) Uani 0.515(11) 1 d . P A 2
H16C H 0.0481 -0.1443 0.3546 0.041 Uiso 0.515(11) 1 calc R P A 2
H16D H -0.0509 -0.0631 0.3701 0.041 Uiso 0.515(11) 1 calc R P A 2
C17A C 0.0747(8) -0.0217(6) 0.2969(4) 0.0210(16) Uani 0.460(8) 1 d . P A 2
H17C H 0.1605 -0.0015 0.3205 0.025 Uiso 0.460(8) 1 calc R P A 2
H17D H 0.0369 0.0448 0.3020 0.025 Uiso 0.460(8) 1 calc R P A 2
Cl1 Cl 0.13048(8) 0.49453(8) 0.18291(4) 0.03932(19) Uani 1 1 d . . . .
Cl2 Cl 0.31950(9) 0.62597(9) 0.11283(5) 0.0487(2) Uani 1 1 d . . . .
C44 C 0.1629(3) 0.5492(3) 0.10799(17) 0.0354(7) Uani 1 1 d . . . .
H44A H 0.1529 0.4893 0.0686 0.042 Uiso 1 1 calc R . . .
H44B H 0.1005 0.5962 0.1011 0.042 Uiso 1 1 calc R . . .
Cl3 Cl 0.1388(2) 0.62769(12) 0.36634(8) 0.1029(6) Uani 1 1 d . . . .
Cl4 Cl 0.14675(11) 0.60536(10) 0.50724(5) 0.0589(3) Uani 1 1 d . . . .
C45 C 0.1430(5) 0.5397(3) 0.4228(2) 0.0532(10) Uani 1 1 d . . . .
H45A H 0.2198 0.5059 0.4158 0.064 Uiso 1 1 calc R . . .
H45B H 0.0666 0.4809 0.4138 0.064 Uiso 1 1 calc R . . .
F1 F -0.0351(2) 0.2310(3) 0.34193(12) 0.0702(9) Uani 1 1 d . . . .
F2 F 0.11227(15) 0.33334(14) 0.28662(9) 0.0276(4) Uani 1 1 d . . . .
F3 F -0.07107(17) 0.23753(17) 0.23103(9) 0.0371(4) Uani 1 1 d . . . .
F4 F -0.0786(2) 0.3832(2) 0.31085(16) 0.0757(10) Uani 1 1 d . . . .
B1 B -0.0197(3) 0.2962(3) 0.29302(18) 0.0296(7) Uani 1 1 d . . . .
F5 F 0.0409(3) 0.7664(3) 0.92843(14) 0.0867(11) Uani 1 1 d . . . .
F6 F 0.0940(3) 0.73595(19) 1.03346(17) 0.0841(11) Uani 1 1 d . . . .
F7 F -0.0188(3) 0.86747(18) 1.02109(12) 0.0541(6) Uani 1 1 d . . . .
F8 F -0.1097(3) 0.6926(2) 0.99308(15) 0.0665(8) Uani 1 1 d . . . .
B2 B 0.0059(4) 0.7667(3) 0.9949(2) 0.0409(10) Uani 1 1 d . . . .

loop_
_atom_site_aniso_label
_atom_site_aniso_U_11
_atom_site_aniso_U_22
_atom_site_aniso_U_33
_atom_site_aniso_U_23
_atom_site_aniso_U_13
_atom_site_aniso_U_12
Ni1 0.01861(17) 0.01273(15) 0.01805(16) -0.00144(11) 0.00200(12) 0.00022(12)
P1 0.0150(3) 0.0234(3) 0.0146(3) 0.0001(2) 0.0008(2) 0.0070(2)
P2 0.0224(4) 0.0267(4) 0.0338(4) -0.0158(3) 0.0109(3) -0.0077(3)
P3 0.0196(3) 0.0120(3) 0.0150(3) -0.0003(2) 0.0009(2) 0.0027(2)
P4 0.0299(4) 0.0119(3) 0.0210(3) 0.0011(2) 0.0046(3) 0.0055(3)
N1 0.0162(12) 0.0563(18) 0.0267(13) -0.0127(12) -0.0012(10) 0.0119(11)
C1 0.0162(14) 0.059(2) 0.0376(18) -0.0245(16) 0.0003(13) -0.0020(14)
C2 0.0205(14) 0.0532(19) 0.0194(13) 0.0009(12) 0.0003(11) 0.0181(13)
C3 0.0273(16) 0.0321(16) 0.0395(18) -0.0217(14) 0.0107(13) -0.0078(13)
C4 0.0242(15) 0.0435(18) 0.0252(14) -0.0194(13) 0.0021(12) 0.0026(13)
C5 0.0192(13) 0.0314(14) 0.0184(12) -0.0040(10) 0.0014(10) 0.0087(11)
C6 0.0212(13) 0.0193(12) 0.0174(11) 0.0059(9) 0.0045(10) 0.0093(10)
C7 0.0304(16) 0.0402(17) 0.0240(14) 0.0158(12) 0.0062(12) 0.0190(13)
C8 0.048(2) 0.0290(15) 0.0333(16) 0.0180(13) 0.0140(14) 0.0181(14)
C9 0.0387(18) 0.0240(14) 0.0306(15) 0.0092(12) 0.0143(13) 0.0077(12)
C10 0.0244(14) 0.0235(13) 0.0299(14) 0.0042(11) 0.0055(11) 0.0035(11)
C11 0.0211(13) 0.0220(12) 0.0207(12) 0.0057(10) 0.0016(10) 0.0097(10)
C18 0.0209(12) 0.0131(11) 0.0135(11) -0.0014(8) 0.0017(9) 0.0021(9)
C19 0.0236(13) 0.0180(12) 0.0209(12) 0.0027(9) 0.0005(10) 0.0065(10)
C20 0.0359(17) 0.0222(13) 0.0274(14) 0.0060(11) 0.0004(12) 0.0116(12)
C21 0.0416(18) 0.0153(12) 0.0271(14) 0.0069(10) 0.0055(12) 0.0024(11)
C22 0.0277(15) 0.0222(13) 0.0212(13) 0.0021(10) 0.0051(11) -0.0019(11)
C23 0.0225(13) 0.0171(12) 0.0176(12) -0.0012(9) 0.0019(10) 0.0032(10)
C24 0.0280(14) 0.0135(11) 0.0167(11) 0.0023(9) 0.0049(10) 0.0036(10)
C25 0.0242(14) 0.0254(13) 0.0218(13) 0.0017(10) 0.0013(11) 0.0048(11)
C26 0.0257(15) 0.0393(17) 0.0303(15) 0.0042(13) 0.0057(12) 0.0080(13)
C27 0.0402(18) 0.0326(16) 0.0227(14) 0.0059(12) 0.0121(12) 0.0150(13)
C28 0.0425(18) 0.0224(13) 0.0168(12) -0.0006(10) 0.0052(12) 0.0039(12)
C29 0.0301(15) 0.0204(13) 0.0189(12) -0.0008(10) 0.0046(11) -0.0028(11)
C30 0.0314(15) 0.0173(12) 0.0242(13) 0.0003(10) 0.0015(11) 0.0106(11)
C31 0.049(2) 0.0161(13) 0.0347(16) -0.0002(11) 0.0074(14) 0.0096(13)
C32 0.048(2) 0.0205(14) 0.0388(18) -0.0076(12) -0.0017(15) 0.0139(13)
C33 0.0333(17) 0.0329(16) 0.0323(16) -0.0095(12) -0.0025(13) 0.0197(13)
C34 0.0223(14) 0.0347(16) 0.0266(14) -0.0051(12) -0.0035(11) 0.0125(12)
C35 0.0235(14) 0.0227(13) 0.0228(13) -0.0008(10) -0.0033(10) 0.0103(11)
C36 0.058(2) 0.0137(12) 0.0235(14) 0.0013(10) 0.0035(14) 0.0032(13)
C37 0.103(4) 0.042(2) 0.046(2) 0.0218(17) 0.027(2) 0.047(2)
C38 0.148(5) 0.036(2) 0.044(2) 0.0193(18) 0.016(3) 0.046(3)
C39 0.115(4) 0.043(2) 0.036(2) 0.0196(18) -0.002(2) -0.014(3)
C40 0.065(3) 0.094(4) 0.049(2) 0.044(3) -0.008(2) -0.025(3)
C41 0.046(2) 0.059(2) 0.0352(18) 0.0228(17) -0.0035(16) -0.0150(18)
C42 0.0249(14) 0.0183(12) 0.0187(12) 0.0016(9) -0.0032(10) 0.0056(10)
C43 0.0243(14) 0.0178(12) 0.0217(12) 0.0041(10) 0.0001(10) 0.0079(10)
C12 0.016(3) 0.012(2) 0.026(3) 0.0016(19) -0.004(2) 0.0001(18)
C13 0.024(3) 0.016(2) 0.034(3) -0.002(2) -0.006(2) -0.0019(19)
C14 0.020(4) 0.018(3) 0.042(4) 0.003(3) -0.007(3) -0.005(3)
C15 0.061(8) 0.031(4) 0.056(5) 0.014(3) 0.017(5) -0.004(4)
C16 0.031(4) 0.038(4) 0.040(4) 0.005(3) 0.006(3) 0.000(3)
C17 0.031(4) 0.016(3) 0.035(4) 0.001(3) 0.013(3) 0.002(3)
C12A 0.014(3) 0.023(3) 0.033(4) 0.001(3) 0.003(3) 0.003(2)
C13A 0.038(4) 0.017(3) 0.033(4) 0.000(2) 0.006(3) 0.002(3)
C14A 0.083(11) 0.020(3) 0.047(5) 0.001(3) 0.022(6) 0.003(4)
C15A 0.023(4) 0.026(3) 0.040(4) 0.000(3) 0.008(3) -0.009(3)
C16A 0.035(4) 0.026(3) 0.036(4) 0.004(2) 0.010(3) -0.007(2)
C17A 0.022(4) 0.018(3) 0.023(4) 0.004(3) 0.001(3) 0.001(3)
Cl1 0.0299(4) 0.0522(5) 0.0335(4) 0.0019(3) 0.0027(3) 0.0066(3)
Cl2 0.0371(5) 0.0716(7) 0.0370(4) 0.0145(4) 0.0013(4) 0.0045(4)
C44 0.0363(18) 0.0338(17) 0.0353(17) 0.0028(13) -0.0088(14) 0.0082(14)
Cl3 0.189(2) 0.0507(7) 0.0613(8) 0.0099(6) 0.0132(10) -0.0003(9)
Cl4 0.0539(6) 0.0669(7) 0.0458(5) -0.0221(5) -0.0147(4) 0.0156(5)
C45 0.065(3) 0.048(2) 0.040(2) -0.0124(17) 0.0050(19) 0.012(2)
F1 0.0381(13) 0.118(2) 0.0443(13) 0.0366(15) -0.0065(10) -0.0315(14)
F2 0.0172(8) 0.0341(9) 0.0293(9) 0.0018(7) 0.0029(7) 0.0020(7)
F3 0.0206(9) 0.0537(12) 0.0297(9) -0.0069(8) 0.0000(7) 0.0005(8)
F4 0.0327(12) 0.0682(17) 0.109(2) -0.0445(16) 0.0010(13) 0.0199(12)
B1 0.0167(15) 0.0392(19) 0.0275(16) -0.0065(14) 0.0046(12) 0.0017(13)
F5 0.0580(17) 0.144(3) 0.0583(16) -0.0282(18) -0.0108(13) 0.0630(19)
F6 0.095(2) 0.0343(12) 0.115(2) -0.0193(13) -0.0844(19) 0.0282(13)
F7 0.0866(18) 0.0367(11) 0.0511(13) 0.0075(10) 0.0141(12) 0.0420(12)
F8 0.0660(17) 0.0483(14) 0.0787(18) -0.0150(12) -0.0385(14) 0.0224(12)
B2 0.045(2) 0.039(2) 0.038(2) -0.0166(16) -0.0205(17) 0.0296(18)

loop_
_atom_type_symbol
_atom_type_description
_atom_type_scat_dispersion_real
_atom_type_scat_dispersion_imag
_atom_type_scat_source
C C 0.0033 0.0016 'International Tables Vol C Tables 4.2.6.8 and 6.1.1.4'
H H 0.0000 0.0000 'International Tables Vol C Tables 4.2.6.8 and 6.1.1.4'
B B 0.0013 0.0007 'International Tables Vol C Tables 4.2.6.8 and 6.1.1.4'
Cl Cl 0.1484 0.1585 'International Tables Vol C Tables 4.2.6.8 and 6.1.1.4'
F F 0.0171 0.0103 'International Tables Vol C Tables 4.2.6.8 and 6.1.1.4'
N N 0.0061 0.0033 'International Tables Vol C Tables 4.2.6.8 and 6.1.1.4'
Ni Ni 0.3393 1.1124 'International Tables Vol C Tables 4.2.6.8 and 6.1.1.4'
P P 0.1023 0.0942 'International Tables Vol C Tables 4.2.6.8 and 6.1.1.4'

loop_
_geom_angle_atom_site_label_1
_geom_angle_atom_site_label_2
_geom_angle_atom_site_label_3
_geom_angle
P1 Ni1 H1 109(3)
P2 Ni1 H1 89(3)
P2 Ni1 P1 86.82(3)
P2 Ni1 P4 105.92(3)
P3 Ni1 H1 66(3)
P3 Ni1 P1 110.98(3)
P3 Ni1 P2 152.42(3)
P3 Ni1 P4 87.44(3)
P4 Ni1 H1 138(3)
P4 Ni1 P1 111.61(3)
C2 P1 Ni1 108.51(10)
C5 P1 Ni1 112.55(10)
C5 P1 C2 102.11(13)
C5 P1 C6 103.02(13)
C6 P1 Ni1 127.44(9)
C6 P1 C2 99.95(14)
C1 P2 Ni1 110.83(11)
C1 P2 C12 108.5(2)
C3 P2 Ni1 112.21(11)
C3 P2 C1 102.26(17)
C3 P2 C12 104.48(19)
C12 P2 Ni1 117.33(19)
C12A P2 Ni1 134.2(3)
C12A P2 C1 87.7(3)
C12A P2 C3 103.4(2)
C18 P3 Ni1 114.31(8)
C18 P3 C42 105.61(12)
C24 P3 Ni1 122.25(9)
C24 P3 C18 102.13(11)
C24 P3 C42 102.40(12)
C42 P3 Ni1 108.47(9)
C30 P4 Ni1 123.79(10)
C30 P4 C36 103.65(13)
C30 P4 C43 104.45(13)
C36 P4 Ni1 116.74(12)
C36 P4 C43 100.66(14)
C43 P4 Ni1 104.52(8)
H2 N1 H3 107.2
C1 N1 H2 108.0
C1 N1 H3 108.0
C1 N1 C2 117.3(2)
C2 N1 H2 108.0
C2 N1 H3 108.0
P2 C1 H1C 108.7
P2 C1 H1D 108.7
N1 C1 P2 114.1(2)
N1 C1 H1C 108.7
N1 C1 H1D 108.7
H1C C1 H1D 107.6
P1 C2 H2A 108.6
P1 C2 H2B 108.6
N1 C2 P1 114.8(2)
N1 C2 H2A 108.6
N1 C2 H2B 108.6
H2A C2 H2B 107.5
P2 C3 H3A 108.7
P2 C3 H3B 108.7
H3A C3 H3B 107.6
C4 C3 P2 114.4(2)
C4 C3 H3A 108.7
C4 C3 H3B 108.7
C3 C4 H4A 108.1
C3 C4 H4B 108.1
H4A C4 H4B 107.3
C5 C4 C3 116.8(3)
C5 C4 H4A 108.1
C5 C4 H4B 108.1
P1 C5 H5A 108.3
P1 C5 H5B 108.3
C4 C5 P1 115.80(19)
C4 C5 H5A 108.3
C4 C5 H5B 108.3
H5A C5 H5B 107.4
P1 C6 H6 106.7
C7 C6 P1 116.0(2)
C7 C6 H6 106.7
C11 C6 P1 110.19(17)
C11 C6 H6 106.7
C11 C6 C7 109.9(2)
C6 C7 H7A 109.7
C6 C7 H7B 109.7
C6 C7 C8 110.0(3)
H7A C7 H7B 108.2
C8 C7 H7A 109.7
C8 C7 H7B 109.7
C7 C8 H8A 109.4
C7 C8 H8B 109.4
H8A C8 H8B 108.0
C9 C8 C7 111.0(2)
C9 C8 H8A 109.4
C9 C8 H8B 109.4
C8 C9 H9A 109.5
C8 C9 H9B 109.5
C8 C9 C10 110.8(2)
H9A C9 H9B 108.1
C10 C9 H9A 109.5
C10 C9 H9B 109.5
C9 C10 H10A 109.4
C9 C10 H10B 109.4
H10A C10 H10B 108.0
C11 C10 C9 111.1(2)
C11 C10 H10A 109.4
C11 C10 H10B 109.4
C6 C11 H11A 109.2
C6 C11 H11B 109.2
C10 C11 C6 112.1(2)
C10 C11 H11A 109.2
C10 C11 H11B 109.2
H11A C11 H11B 107.9
C19 C18 P3 118.5(2)
C19 C18 C23 119.3(2)
C23 C18 P3 122.18(19)
C18 C19 H19 119.8
C20 C19 C18 120.3(3)
C20 C19 H19 119.8
C19 C20 H20 120.1
C21 C20 C19 119.8(3)
C21 C20 H20 120.1
C20 C21 H21 119.9
C22 C21 C20 120.2(3)
C22 C21 H21 119.9
C21 C22 H22 119.8
C21 C22 C23 120.4(3)
C23 C22 H22 119.8
C18 C23 H23 120.0
C22 C23 C18 120.0(3)
C22 C23 H23 120.0
C25 C24 P3 121.7(2)
C25 C24 C29 119.2(2)
C29 C24 P3 119.1(2)
C24 C25 H25 119.9
C24 C25 C26 120.2(3)
C26 C25 H25 119.9
C25 C26 H26 120.1
C27 C26 C25 119.8(3)
C27 C26 H26 120.1
C26 C27 H27 119.7
C28 C27 C26 120.6(3)
C28 C27 H27 119.7
C27 C28 H28 120.1
C27 C28 C29 119.7(3)
C29 C28 H28 120.1
C24 C29 H29 119.8
C28 C29 C24 120.5(3)
C28 C29 H29 119.8
C31 C30 P4 120.3(2)
C35 C30 P4 120.7(2)
C35 C30 C31 118.9(3)
C30 C31 H31 120.1
C32 C31 C30 119.9(3)
C32 C31 H31 120.1
C31 C32 H32 119.6
C33 C32 C31 120.8(3)
C33 C32 H32 119.6
C32 C33 H33 120.3
C32 C33 C34 119.4(3)
C34 C33 H33 120.3
C33 C34 H34 119.7
C33 C34 C35 120.6(3)
C35 C34 H34 119.7
C30 C35 H35 119.8
C34 C35 C30 120.4(3)
C34 C35 H35 119.8
C37 C36 P4 121.3(3)
C37 C36 C41 118.9(3)
C41 C36 P4 119.6(3)
C36 C37 H37 119.6
C36 C37 C38 120.8(4)
C38 C37 H37 119.6
C37 C38 H38 120.2
C39 C38 C37 119.7(5)
C39 C38 H38 120.2
C38 C39 H39 119.6
C38 C39 C40 120.7(4)
C40 C39 H39 119.6
C39 C40 H40 120.2
C39 C40 C41 119.6(5)
C41 C40 H40 120.2
C36 C41 C40 120.3(4)
C36 C41 H41 119.9
C40 C41 H41 119.9
P3 C42 H42A 109.7
P3 C42 H42B 109.7
H42A C42 H42B 108.2
C43 C42 P3 110.02(18)
C43 C42 H42A 109.7
C43 C42 H42B 109.7
P4 C43 H43A 110.5
P4 C43 H43B 110.5
C42 C43 P4 106.17(19)
C42 C43 H43A 110.5
C42 C43 H43B 110.5
H43A C43 H43B 108.7
P2 C12 H12 114.9
C13 C12 P2 112.2(4)
C13 C12 H12 114.9
C13 C12 C17 97.0(5)
C17 C12 P2 100.7(4)
C17 C12 H12 114.9
C12 C13 H13A 109.3
C12 C13 H13B 109.3
C12 C13 C14 111.8(5)
H13A C13 H13B 107.9
C14 C13 H13A 109.3
C14 C13 H13B 109.3
C13 C14 H14A 109.9
C13 C14 H14B 109.9
C13 C14 C15 108.7(5)
H14A C14 H14B 108.3
C15 C14 H14A 109.9
C15 C14 H14B 109.9
C14 C15 H15A 113.4
C14 C15 H15B 113.4
H15A C15 H15B 110.7
C16 C15 C14 91.1(8)
C16 C15 H15A 113.4
C16 C15 H15B 113.4
C15 C16 H16A 109.5
C15 C16 H16B 109.5
C15 C16 C17 110.6(7)
H16A C16 H16B 108.1
C17 C16 H16A 109.5
C17 C16 H16B 109.5
C12 C17 H17A 110.4
C12 C17 H17B 110.4
C16 C17 C12 106.8(5)
C16 C17 H17A 110.4
C16 C17 H17B 110.4
H17A C17 H17B 108.6
P2 C12A H12A 115.6
C13A C12A P2 107.5(5)
C13A C12A H12A 115.6
C13A C12A C17A 92.4(6)
C17A C12A P2 107.5(5)
C17A C12A H12A 115.6
C12A C13A H13C 110.3
C12A C13A H13D 110.3
C12A C13A C14A 107.3(7)
H13C C13A H13D 108.5
C14A C13A H13C 110.3
C14A C13A H13D 110.3
C13A C14A H14C 108.1
C13A C14A H14D 108.1
C13A C14A C15A 116.7(5)
H14C C14A H14D 107.3
C15A C14A H14C 108.1
C15A C14A H14D 108.1
C14A C15A H15C 113.7
C14A C15A H15D 113.7
H15C C15A H15D 110.9
C16A C15A C14A 89.9(7)
C16A C15A H15C 113.7
C16A C15A H15D 113.7
C15A C16A H16C 109.2
C15A C16A H16D 109.2
C15A C16A C17A 112.2(6)
H16C C16A H16D 107.9
C17A C16A H16C 109.2
C17A C16A H16D 109.2
C12A C17A H17C 107.8
C12A C17A H17D 107.8
C16A C17A C12A 117.9(6)
C16A C17A H17C 107.8
C16A C17A H17D 107.8
H17C C17A H17D 107.2
Cl1 C44 H44A 109.4
Cl1 C44 H44B 109.4
Cl2 C44 Cl1 110.99(18)
Cl2 C44 H44A 109.4
Cl2 C44 H44B 109.4
H44A C44 H44B 108.0
Cl3 C45 Cl4 112.2(2)
Cl3 C45 H45A 109.2
Cl3 C45 H45B 109.2
Cl4 C45 H45A 109.2
Cl4 C45 H45B 109.2
H45A C45 H45B 107.9
F1 B1 F2 109.4(3)
F1 B1 F3 110.1(3)
F3 B1 F2 108.2(2)
F4 B1 F1 109.9(3)
F4 B1 F2 109.6(3)
F4 B1 F3 109.8(3)
F5 B2 F8 107.5(3)
F6 B2 F5 112.5(4)
F6 B2 F7 112.5(3)
F6 B2 F8 108.5(4)
F7 B2 F5 108.8(4)
F7 B2 F8 106.8(3)

loop_
_geom_bond_atom_site_label_1
_geom_bond_atom_site_label_2
_geom_bond_distance
Ni1 H1 1.41(7)
Ni1 P1 2.2640(8)
Ni1 P2 2.1809(8)
Ni1 P3 2.1693(7)
Ni1 P4 2.2005(8)
P1 C2 1.855(3)
P1 C5 1.845(3)
P1 C6 1.852(3)
P2 C1 1.856(4)
P2 C3 1.835(3)
P2 C12 1.942(6)
P2 C12A 1.779(7)
P3 C18 1.822(3)
P3 C24 1.821(3)
P3 C42 1.840(3)
P4 C30 1.820(3)
P4 C36 1.834(3)
P4 C43 1.838(3)
N1 H2 0.9900
N1 H3 0.9900
N1 C1 1.494(5)
N1 C2 1.505(4)
C1 H1C 0.9900
C1 H1D 0.9900
C2 H2A 0.9900
C2 H2B 0.9900
C3 H3A 0.9900
C3 H3B 0.9900
C3 C4 1.538(5)
C4 H4A 0.9900
C4 H4B 0.9900
C4 C5 1.525(4)
C5 H5A 0.9900
C5 H5B 0.9900
C6 H6 1.0000
C6 C7 1.537(4)
C6 C11 1.535(4)
C7 H7A 0.9900
C7 H7B 0.9900
C7 C8 1.540(5)
C8 H8A 0.9900
C8 H8B 0.9900
C8 C9 1.512(5)
C9 H9A 0.9900
C9 H9B 0.9900
C9 C10 1.533(4)
C10 H10A 0.9900
C10 H10B 0.9900
C10 C11 1.523(4)
C11 H11A 0.9900
C11 H11B 0.9900
C18 C19 1.395(4)
C18 C23 1.395(4)
C19 H19 0.9500
C19 C20 1.392(4)
C20 H20 0.9500
C20 C21 1.386(5)
C21 H21 0.9500
C21 C22 1.380(4)
C22 H22 0.9500
C22 C23 1.389(4)
C23 H23 0.9500
C24 C25 1.389(4)
C24 C29 1.404(4)
C25 H25 0.9500
C25 C26 1.397(4)
C26 H26 0.9500
C26 C27 1.385(5)
C27 H27 0.9500
C27 C28 1.384(5)
C28 H28 0.9500
C28 C29 1.385(4)
C29 H29 0.9500
C30 C31 1.397(4)
C30 C35 1.395(4)
C31 H31 0.9500
C31 C32 1.394(4)
C32 H32 0.9500
C32 C33 1.379(5)
C33 H33 0.9500
C33 C34 1.383(4)
C34 H34 0.9500
C34 C35 1.386(4)
C35 H35 0.9500
C36 C37 1.372(5)
C36 C41 1.381(5)
C37 H37 0.9500
C37 C38 1.390(5)
C38 H38 0.9500
C38 C39 1.358(8)
C39 H39 0.9500
C39 C40 1.371(8)
C40 H40 0.9500
C40 C41 1.393(5)
C41 H41 0.9500
C42 H42A 0.9900
C42 H42B 0.9900
C42 C43 1.529(4)
C43 H43A 0.9900
C43 H43B 0.9900
C12 H12 1.0000
C12 C13 1.530(7)
C12 C17 1.622(9)
C13 H13A 0.9900
C13 H13B 0.9900
C13 C14 1.552(9)
C14 H14A 0.9900
C14 H14B 0.9900
C14 C15 1.579(12)
C15 H15A 0.9900
C15 H15B 0.9900
C15 C16 1.493(13)
C16 H16A 0.9900
C16 H16B 0.9900
C16 C17 1.541(10)
C17 H17A 0.9900
C17 H17B 0.9900
C12A H12A 1.0000
C12A C13A 1.535(11)
C12A C17A 1.753(11)
C13A H13C 0.9900
C13A H13D 0.9900
C13A C14A 1.587(13)
C14A H14C 0.9900
C14A H14D 0.9900
C14A C15A 1.889(16)
C15A H15C 0.9900
C15A H15D 0.9900
C15A C16A 1.512(10)
C16A H16C 0.9900
C16A H16D 0.9900
C16A C17A 1.524(10)
C17A H17C 0.9900
C17A H17D 0.9900
Cl1 C44 1.770(4)
Cl2 C44 1.763(4)
C44 H44A 0.9900
C44 H44B 0.9900
Cl3 C45 1.722(5)
Cl4 C45 1.752(4)
C45 H45A 0.9900
C45 H45B 0.9900
F1 B1 1.378(5)
F2 B1 1.413(4)
F3 B1 1.383(4)
F4 B1 1.366(4)
F5 B2 1.388(5)
F6 B2 1.353(4)
F7 B2 1.372(4)
F8 B2 1.403(6)

loop_
_geom_torsion_atom_site_label_1
_geom_torsion_atom_site_label_2
_geom_torsion_atom_site_label_3
_geom_torsion_atom_site_label_4
_geom_torsion
Ni1 P1 C2 N1 -12.8(2)
Ni1 P1 C5 C4 59.9(2)
Ni1 P1 C6 C7 -166.47(15)
Ni1 P1 C6 C11 67.8(2)
Ni1 P2 C1 N1 8.5(3)
Ni1 P2 C3 C4 -68.1(3)
Ni1 P2 C12A C13A -83.1(5)
Ni1 P2 C12A C17A 15.2(8)
Ni1 P3 C18 C19 74.0(2)
Ni1 P3 C18 C23 -102.9(2)
Ni1 P3 C24 C25 -13.7(3)
Ni1 P3 C24 C29 167.55(18)
Ni1 P3 C42 C43 25.0(2)
Ni1 P4 C30 C31 -95.9(3)
Ni1 P4 C30 C35 80.3(3)
Ni1 P4 C36 C37 -176.5(3)
Ni1 P4 C36 C41 -0.6(3)
Ni1 P4 C43 C42 50.26(18)
P1 C6 C7 C8 177.24(19)
P1 C6 C11 C10 -175.05(19)
P2 C3 C4 C5 61.3(3)
P2 C12 C13 C14 -176.0(5)
P2 C12 C17 C16 159.4(5)
P2 C12A C13A C14A -179.9(6)
P2 C12A C17A C16A -163.0(6)
P3 C18 C19 C20 -178.0(2)
P3 C18 C23 C22 177.6(2)
P3 C24 C25 C26 -178.1(2)
P3 C24 C29 C28 178.7(2)
P3 C42 C43 P4 -47.6(2)
P4 C30 C31 C32 177.2(3)
P4 C30 C35 C34 -177.3(2)
P4 C36 C37 C38 176.5(4)
P4 C36 C41 C40 -176.5(3)
C1 P2 C3 C4 50.7(3)
C1 P2 C12A C13A 159.7(5)
C1 P2 C12A C17A -102.0(5)
C1 N1 C2 P1 -60.5(3)
C2 P1 C5 C4 -56.2(3)
C2 P1 C6 C7 -43.8(2)
C2 P1 C6 C11 -169.50(18)
C2 N1 C1 P2 64.0(3)
C3 P2 C1 N1 -111.3(2)
C3 P2 C12A C13A 57.6(6)
C3 P2 C12A C17A 156.0(5)
C3 C4 C5 P1 -57.9(3)
C5 P1 C2 N1 106.2(2)
C5 P1 C6 C7 61.3(2)
C5 P1 C6 C11 -64.5(2)
C6 P1 C2 N1 -148.0(2)
C6 P1 C5 C4 -159.6(2)
C6 C7 C8 C9 58.7(3)
C7 C6 C11 C10 55.8(3)
C7 C8 C9 C10 -57.4(3)
C8 C9 C10 C11 55.2(3)
C9 C10 C11 C6 -54.8(3)
C11 C6 C7 C8 -56.9(3)
C18 P3 C24 C25 115.6(2)
C18 P3 C24 C29 -63.1(2)
C18 P3 C42 C43 -97.9(2)
C18 C19 C20 C21 0.5(4)
C19 C18 C23 C22 0.7(4)
C19 C20 C21 C22 0.1(4)
C20 C21 C22 C23 -0.4(4)
C21 C22 C23 C18 0.0(4)
C23 C18 C19 C20 -1.0(4)
C24 P3 C18 C19 -60.1(2)
C24 P3 C18 C23 123.0(2)
C24 P3 C42 C43 155.54(19)
C24 C25 C26 C27 -0.3(5)
C25 C24 C29 C28 -0.1(4)
C25 C26 C27 C28 -0.4(5)
C26 C27 C28 C29 0.9(5)
C27 C28 C29 C24 -0.6(4)
C29 C24 C25 C26 0.6(4)
C30 P4 C36 C37 43.8(3)
C30 P4 C36 C41 -140.4(3)
C30 P4 C43 C42 -178.44(17)
C30 C31 C32 C33 -0.7(5)
C31 C30 C35 C34 -1.0(4)
C31 C32 C33 C34 0.3(5)
C32 C33 C34 C35 -0.4(5)
C33 C34 C35 C30 0.7(4)
C35 C30 C31 C32 1.0(5)
C36 P4 C30 C31 40.2(3)
C36 P4 C30 C35 -143.7(2)
C36 P4 C43 C42 -71.2(2)
C36 C37 C38 C39 0.6(7)
C37 C36 C41 C40 -0.6(6)
C37 C38 C39 C40 -1.8(8)
C38 C39 C40 C41 1.8(8)
C39 C40 C41 C36 -0.5(7)
C41 C36 C37 C38 0.6(6)
C42 P3 C18 C19 -166.8(2)
C42 P3 C18 C23 16.2(2)
C42 P3 C24 C25 -135.2(2)
C42 P3 C24 C29 46.1(2)
C43 P4 C30 C31 145.2(3)
C43 P4 C30 C35 -38.6(3)
C43 P4 C36 C37 -64.1(3)
C43 P4 C36 C41 111.7(3)
C12 P2 C1 N1 138.7(3)
C12 P2 C3 C4 163.7(3)
C12 P2 C12A C13A -37.9(7)
C12 P2 C12A C17A 60.4(8)
C12 C13 C14 C15 17.7(10)
C13 C12 C17 C16 45.1(8)
C13 C14 C15 C16 56.5(9)
C14 C15 C16 C17 -85.7(8)
C15 C16 C17 C12 32.0(9)
C17 C12 C13 C14 -71.3(7)
C12A P2 C1 N1 145.5(3)
C12A P2 C3 C4 141.2(4)
C12A C13A C14A C15A -28.7(12)
C13A C12A C17A C16A -53.8(8)
C13A C14A C15A C16A -47.0(11)
C14A C15A C16A C17A 68.5(7)
C15A C16A C17A C12A -27.6(10)
C17A C12A C13A C14A 70.8(7)

loop_
_smtbx_masks_void_nr
_smtbx_masks_void_average_x
_smtbx_masks_void_average_y
_smtbx_masks_void_average_z
_smtbx_masks_void_volume
_smtbx_masks_void_count_electrons
1 0.000 0.000 0.500 142.1 23.7
2 0.296 0.754 0.259 16.7 0.0
3 0.704 0.246 0.741 16.7 0.0
